data_1563724
loop_
_publ_author_name
'Nettleman, Joseph H.'
'Supkowski, Ronald M.'
'LaDuca, Robert L.'

_publ_section_title
;
 Alkyl group dependence on structure and magnetic properties in layered
 cobalt coordination polymers containing substituted glutarate ligands and
 4,4&#x2032;-bipyridine
;
_journal_issue 2
_journal_name_full 'Journal of Solid State Chemistry'
_journal_page_first 291
_journal_page_last 303
_journal_paper_doi 10.1016/j.jssc.2009.11.015
_journal_volume 183
_journal_year 2010
_chemical_formula_sum 'C15 H14 Co N2 O4'
_chemical_formula_weight 345.21
_space_group_IT_number 2
_space_group_name_Hall '-P 1'
_space_group_name_H-M_alt 'P -1'
_symmetry_cell_setting triclinic
_symmetry_space_group_name_H-M 'P -1'
_atom_sites_solution_hydrogens geom
_atom_sites_solution_primary direct
_atom_sites_solution_secondary difmap
_audit_creation_method SHELXL-97
_cell_angle_alpha 94.527(1)
_cell_angle_beta 105.030(1)
_cell_angle_gamma 103.127(1)
_cell_formula_units_Z 2
_cell_length_a 8.7387(7)
_cell_length_b 8.7711(7)
_cell_length_c 9.9516(8)
_cell_measurement_reflns_used 8893
_cell_measurement_temperature 173(2)
_cell_measurement_theta_max 25.35
_cell_measurement_theta_min 2.41
_cell_volume 709.68(10)
_computing_cell_refinement 'Bruker SAINT'
_computing_data_collection 'Bruker APEX2'
_computing_data_reduction 'Bruker SAINT'
_computing_molecular_graphics 'Bruker SHELXTL'
_computing_publication_material 'Bruker SHELXTL'
_computing_structure_refinement 'SHELXL-97 (Sheldrick, 2008)'
_computing_structure_solution 'SHELXS-97 (Sheldrick, 2008)'
_diffrn_ambient_temperature 173(2)
_diffrn_measured_fraction_theta_full 1.000
_diffrn_measured_fraction_theta_max 0.998
_diffrn_measurement_device_type 'Bruker APEX-II CCD'
_diffrn_measurement_method '\f and \w scans'
_diffrn_radiation_monochromator graphite
_diffrn_radiation_source 'fine-focus sealed tube'
_diffrn_radiation_type MoK\a
_diffrn_radiation_wavelength 0.71073
_diffrn_reflns_av_R_equivalents 0.0192
_diffrn_reflns_av_sigmaI/netI 0.0146
_diffrn_reflns_limit_h_max 10
_diffrn_reflns_limit_h_min -10
_diffrn_reflns_limit_k_max 10
_diffrn_reflns_limit_k_min -10
_diffrn_reflns_limit_l_max 11
_diffrn_reflns_limit_l_min -11
_diffrn_reflns_number 10519
_diffrn_reflns_theta_full 25.00
_diffrn_reflns_theta_max 25.35
_diffrn_reflns_theta_min 2.14
_exptl_absorpt_coefficient_mu 1.229
_exptl_absorpt_correction_T_max 0.8165
_exptl_absorpt_correction_T_min 0.6340
_exptl_absorpt_correction_type multi-scan
_exptl_absorpt_process_details SADABS
_exptl_crystal_colour red
_exptl_crystal_density_diffrn 1.615
_exptl_crystal_density_method 'not measured'
_exptl_crystal_description block
_exptl_crystal_F_000 354
_exptl_crystal_size_max 0.41
_exptl_crystal_size_mid 0.24
_exptl_crystal_size_min 0.17
_refine_diff_density_max 0.306
_refine_diff_density_min -0.176
_refine_diff_density_rms 0.045
_refine_ls_extinction_method none
_refine_ls_goodness_of_fit_ref 1.116
_refine_ls_hydrogen_treatment constr
_refine_ls_matrix_type full
_refine_ls_number_parameters 199
_refine_ls_number_reflns 2604
_refine_ls_number_restraints 0
_refine_ls_restrained_S_all 1.116
_refine_ls_R_factor_all 0.0202
_refine_ls_R_factor_gt 0.0195
_refine_ls_shift/su_max 0.001
_refine_ls_shift/su_mean 0.000
_refine_ls_structure_factor_coef Fsqd
_refine_ls_weighting_details 'calc w=1/[\s^2^(Fo^2^)+(0.0247P)^2^+0.3291P] where P=(Fo^2^+2Fc^2^)/3'
_refine_ls_weighting_scheme calc
_refine_ls_wR_factor_gt 0.0531
_refine_ls_wR_factor_ref 0.0535
_reflns_number_gt 2505
_reflns_number_total 2604
_reflns_threshold_expression >2sigma(I)
_cod_data_source_file JSSC-2010-183-291.cif
_cod_data_source_block p1b3
_cod_depositor_comments
;
The following automatic conversions were performed:

data item '_symmetry_cell_setting' value 'Triclinic' was changed to
'triclinic' in accordance with the built-in table derived from the
CIF Core dictionary named 'cif_core.dic' version 2.4.5 last updated
on 2014-11-21.

Automatic conversion script
Id: cif_fix_values 8369 2020-08-20 11:38:08Z andrius 
;
_cod_original_sg_symbol_H-M P-1
_cod_database_code 1563724

loop_
_symmetry_equiv_pos_as_xyz
'x, y, z'
'-x, -y, -z'

loop_
_atom_site_label
_atom_site_type_symbol
_atom_site_fract_x
_atom_site_fract_y
_atom_site_fract_z
_atom_site_U_iso_or_equiv
_atom_site_adp_type
_atom_site_occupancy
_atom_site_symmetry_multiplicity
_atom_site_calc_flag
_atom_site_refinement_flags
_atom_site_disorder_assembly
_atom_site_disorder_group
Co1 Co -0.01821(2) 0.65929(2) 0.150033(18) 0.01429(7) Uani 1 1 d . . .
O1 O 0.15434(12) 0.72307(13) 0.04931(10) 0.0216(2) Uani 1 1 d . . .
O2 O 0.10970(13) 0.57562(11) -0.15694(10) 0.0210(2) Uani 1 1 d . . .
O3 O 0.17994(13) 1.28189(12) -0.26982(11) 0.0220(2) Uani 1 1 d . . .
O4 O 0.00085(12) 1.09312(12) -0.22119(11) 0.0210(2) Uani 1 1 d . . .
N1 N 0.17793(14) 0.65824(14) 0.33128(12) 0.0166(2) Uani 1 1 d . . .
N2 N 0.79426(14) 0.66491(14) 0.96252(12) 0.0171(2) Uani 1 1 d . . .
C1 C 0.16116(18) 0.54824(17) 0.41576(15) 0.0192(3) Uani 1 1 d . . .
H1 H 0.0610 0.4682 0.3913 0.023 Uiso 1 1 calc R . .
C2 C 0.28043(18) 0.54394(17) 0.53615(15) 0.0191(3) Uani 1 1 d . . .
H2 H 0.2615 0.4622 0.5917 0.023 Uiso 1 1 calc R . .
C3 C 0.42845(17) 0.65943(16) 0.57611(14) 0.0154(3) Uani 1 1 d . . .
C4 C 0.44775(19) 0.77229(19) 0.48659(16) 0.0243(3) Uani 1 1 d . . .
H4 H 0.5475 0.8525 0.5075 0.029 Uiso 1 1 calc R . .
C5 C 0.32214(19) 0.76758(19) 0.36760(16) 0.0251(3) Uani 1 1 d . . .
H5 H 0.3387 0.8459 0.3084 0.030 Uiso 1 1 calc R . .
C6 C 0.65466(18) 0.54963(18) 0.91580(16) 0.0202(3) Uani 1 1 d . . .
H6 H 0.6374 0.4670 0.9707 0.024 Uiso 1 1 calc R . .
C7 C 0.53498(18) 0.54384(18) 0.79315(16) 0.0202(3) Uani 1 1 d . . .
H7 H 0.4385 0.4590 0.7655 0.024 Uiso 1 1 calc R . .
C8 C 0.55558(17) 0.66305(16) 0.70923(15) 0.0156(3) Uani 1 1 d . . .
C9 C 0.69963(18) 0.78477(17) 0.75896(15) 0.0190(3) Uani 1 1 d . . .
H9 H 0.7195 0.8699 0.7071 0.023 Uiso 1 1 calc R . .
C10 C 0.81291(18) 0.78114(17) 0.88345(15) 0.0187(3) Uani 1 1 d . . .
H10 H 0.9096 0.8656 0.9151 0.022 Uiso 1 1 calc R . .
C11 C 0.15867(16) 0.70523(17) -0.07624(15) 0.0170(3) Uani 1 1 d . . .
C12 C 0.23144(19) 0.85117(17) -0.13358(16) 0.0218(3) Uani 1 1 d . . .
H12A H 0.3487 0.8577 -0.1228 0.026 Uiso 1 1 calc R . .
H12B H 0.2255 0.9462 -0.0765 0.026 Uiso 1 1 calc R . .
C13 C 0.14612(19) 0.85334(17) -0.28781(16) 0.0211(3) Uani 1 1 d . . .
H13A H 0.1758 0.7757 -0.3475 0.025 Uiso 1 1 calc R . .
H13B H 0.0259 0.8205 -0.3039 0.025 Uiso 1 1 calc R . .
C14 C 0.1925(2) 1.01616(18) -0.33176(16) 0.0230(3) Uani 1 1 d . . .
H14A H 0.3134 1.0559 -0.3016 0.028 Uiso 1 1 calc R . .
H14B H 0.1555 1.0055 -0.4357 0.028 Uiso 1 1 calc R . .
C15 C 0.11961(17) 1.13700(17) -0.27080(14) 0.0172(3) Uani 1 1 d . . .

loop_
_atom_site_aniso_label
_atom_site_aniso_U_11
_atom_site_aniso_U_22
_atom_site_aniso_U_33
_atom_site_aniso_U_23
_atom_site_aniso_U_13
_atom_site_aniso_U_12
Co1 0.01389(11) 0.01340(11) 0.01292(11) 0.00382(7) -0.00012(8) 0.00219(8)
O1 0.0179(5) 0.0280(6) 0.0167(5) 0.0040(4) 0.0027(4) 0.0037(4)
O2 0.0250(6) 0.0150(5) 0.0180(5) 0.0046(4) -0.0007(4) 0.0022(4)
O3 0.0245(5) 0.0155(5) 0.0257(6) 0.0069(4) 0.0084(4) 0.0019(4)
O4 0.0208(5) 0.0161(5) 0.0273(6) 0.0052(4) 0.0098(4) 0.0030(4)
N1 0.0163(6) 0.0162(6) 0.0148(6) 0.0032(5) 0.0005(5) 0.0034(5)
N2 0.0146(6) 0.0190(6) 0.0156(6) 0.0041(5) 0.0012(5) 0.0034(5)
C1 0.0160(7) 0.0204(7) 0.0172(7) 0.0042(6) 0.0018(6) -0.0004(6)
C2 0.0190(7) 0.0188(7) 0.0166(7) 0.0077(6) 0.0015(6) 0.0017(6)
C3 0.0145(7) 0.0167(7) 0.0149(7) 0.0034(5) 0.0031(6) 0.0046(5)
C4 0.0178(7) 0.0241(8) 0.0227(8) 0.0100(6) -0.0019(6) -0.0045(6)
C5 0.0242(8) 0.0227(8) 0.0219(8) 0.0113(6) -0.0009(6) -0.0011(6)
C6 0.0172(7) 0.0211(7) 0.0209(7) 0.0102(6) 0.0028(6) 0.0027(6)
C7 0.0144(7) 0.0203(7) 0.0215(7) 0.0073(6) 0.0003(6) -0.0004(6)
C8 0.0142(7) 0.0173(7) 0.0152(7) 0.0041(5) 0.0030(6) 0.0047(5)
C9 0.0176(7) 0.0178(7) 0.0193(7) 0.0075(6) 0.0022(6) 0.0019(6)
C10 0.0158(7) 0.0170(7) 0.0193(7) 0.0040(6) 0.0009(6) 0.0005(6)
C11 0.0125(7) 0.0181(7) 0.0190(7) 0.0057(6) 0.0003(5) 0.0048(5)
C12 0.0224(8) 0.0165(7) 0.0244(8) 0.0048(6) 0.0048(6) 0.0023(6)
C13 0.0284(8) 0.0167(7) 0.0210(8) 0.0049(6) 0.0098(6) 0.0074(6)
C14 0.0289(8) 0.0212(8) 0.0239(8) 0.0088(6) 0.0134(7) 0.0078(6)
C15 0.0178(7) 0.0179(7) 0.0142(7) 0.0058(5) 0.0010(5) 0.0040(6)

loop_
_atom_type_symbol
_atom_type_description
_atom_type_scat_dispersion_real
_atom_type_scat_dispersion_imag
_atom_type_scat_source
C C 0.0033 0.0016 'International Tables Vol C Tables 4.2.6.8 and 6.1.1.4'
H H 0.0000 0.0000 'International Tables Vol C Tables 4.2.6.8 and 6.1.1.4'
N N 0.0061 0.0033 'International Tables Vol C Tables 4.2.6.8 and 6.1.1.4'
O O 0.0106 0.0060 'International Tables Vol C Tables 4.2.6.8 and 6.1.1.4'
Co Co 0.3494 0.9721 'International Tables Vol C Tables 4.2.6.8 and 6.1.1.4'

loop_
_geom_angle_atom_site_label_1
_geom_angle_atom_site_label_2
_geom_angle_atom_site_label_3
_geom_angle
_geom_angle_site_symmetry_1
_geom_angle_site_symmetry_3
O1 Co1 O2 119.24(4) . 2_565
O1 Co1 N1 87.13(4) . .
O2 Co1 N1 87.26(4) 2_565 .
O1 Co1 N2 89.89(4) . 1_454
O2 Co1 N2 94.41(4) 2_565 1_454
N1 Co1 N2 177.01(4) . 1_454
O1 Co1 O4 91.63(4) . 2_575
O2 Co1 O4 148.82(4) 2_565 2_575
N1 Co1 O4 90.27(4) . 2_575
N2 Co1 O4 89.58(4) 1_454 2_575
O1 Co1 O3 151.32(4) . 2_575
O2 Co1 O3 89.43(4) 2_565 2_575
N1 Co1 O3 95.16(4) . 2_575
N2 Co1 O3 87.34(4) 1_454 2_575
O4 Co1 O3 59.83(4) 2_575 2_575
C11 O1 Co1 135.47(9) . .
C11 O2 Co1 138.96(10) . 2_565
C15 O3 Co1 89.77(9) . 2_575
C15 O4 Co1 89.78(8) . 2_575
C1 N1 C5 116.33(12) . .
C1 N1 Co1 121.14(9) . .
C5 N1 Co1 122.52(10) . .
C6 N2 C10 116.33(12) . .
C6 N2 Co1 121.75(9) . 1_656
C10 N2 Co1 121.88(10) . 1_656
N1 C1 C2 123.99(13) . .
C1 C2 C3 119.85(13) . .
C2 C3 C4 116.31(13) . .
C2 C3 C8 121.08(13) . .
C4 C3 C8 122.60(13) . .
C5 C4 C3 120.09(14) . .
N1 C5 C4 123.40(14) . .
N2 C6 C7 123.93(13) . .
C6 C7 C8 119.85(13) . .
C9 C8 C7 116.33(13) . .
C9 C8 C3 122.73(13) . .
C7 C8 C3 120.94(13) . .
C10 C9 C8 119.88(13) . .
N2 C10 C9 123.67(13) . .
O2 C11 O1 125.02(13) . .
O2 C11 C12 117.55(13) . .
O1 C11 C12 117.41(13) . .
C11 C12 C13 113.91(12) . .
C14 C13 C12 112.41(13) . .
C15 C14 C13 113.74(12) . .
O4 C15 O3 120.34(13) . .
O4 C15 C14 120.49(13) . .
O3 C15 C14 119.17(13) . .

loop_
_geom_bond_atom_site_label_1
_geom_bond_atom_site_label_2
_geom_bond_distance
_geom_bond_site_symmetry_2
Co1 O1 2.0201(10) .
Co1 O2 2.0474(10) 2_565
Co1 N1 2.1442(12) .
Co1 N2 2.1529(12) 1_454
Co1 O4 2.1891(10) 2_575
Co1 O3 2.1892(11) 2_575
O1 C11 1.2583(18) .
O2 C11 1.2558(18) .
O2 Co1 2.0474(10) 2_565
O3 C15 1.2587(18) .
O3 Co1 2.1892(11) 2_575
O4 C15 1.2582(18) .
O4 Co1 2.1891(10) 2_575
N1 C1 1.3367(19) .
N1 C5 1.341(2) .
N2 C6 1.3410(19) .
N2 C10 1.3427(19) .
N2 Co1 2.1529(12) 1_656
C1 C2 1.379(2) .
C2 C3 1.390(2) .
C3 C4 1.394(2) .
C3 C8 1.485(2) .
C4 C5 1.381(2) .
C6 C7 1.375(2) .
C7 C8 1.398(2) .
C8 C9 1.397(2) .
C9 C10 1.378(2) .
C11 C12 1.5174(19) .
C12 C13 1.526(2) .
C13 C14 1.524(2) .
C14 C15 1.518(2) .
